data_2235363
loop_
_publ_author_name
'Manochitra, P.'
'Manikandan, N.'
'Murugavel, S.'
'Sreeshailam, R.'
'Sambasiva Rao, P.'

_publ_section_title
;
 Aqua(2,2'-bipyridine-\k^2^<i>N</i>,<i>N</i>')(2-methylmalonato-\k^2^<i>O</i>^1^,<i>O</i>^3^)copper(II)
 dihydrate
;
_journal_coeditor_code BT5931
_journal_issue 7
_journal_name_full 'Acta Crystallographica Section E'
_journal_page_first m884
_journal_page_last m885
_journal_paper_doi 10.1107/S1600536812024889
_journal_volume 68
_journal_year 2012
_chemical_formula_iupac '[Cu (C4 H4 O4) (C10 H8 N2) (H2 O)], 2H2 O'
_chemical_formula_moiety 'C14 H14 Cu N2 O5, 2(H2 O)'
_chemical_formula_sum 'C14 H18 Cu N2 O7'
_chemical_formula_weight 389.84
_chemical_name_systematic
;
Aqua(2,2'-bipyridine-\k^2^<i>N</i>,<i>N</i>')(2-methylmalonato-
\k^2^<i>O</i>^1^,<i>O</i>^3^)copper(II) dihydrate
;
_space_group_IT_number 14
_symmetry_cell_setting monoclinic
_symmetry_space_group_name_Hall '-P 2yn'
_symmetry_space_group_name_H-M 'P 1 21/n 1'
_atom_sites_solution_hydrogens geom
_atom_sites_solution_primary direct
_atom_sites_solution_secondary difmap
_audit_creation_method SHELXL-97
_cell_angle_alpha 90.00
_cell_angle_beta 90.917(6)
_cell_angle_gamma 90.00
_cell_formula_units_Z 4
_cell_length_a 10.7588(7)
_cell_length_b 7.4761(6)
_cell_length_c 20.1029(13)
_cell_measurement_reflns_used 4366
_cell_measurement_temperature 293(2)
_cell_measurement_theta_max 29.2
_cell_measurement_theta_min 2.9
_cell_volume 1616.7(2)
_computing_cell_refinement 'CrysAlis RED (Oxford  Diffraction, 2009)'
_computing_data_collection 'CrysAlis CCD (Oxford  Diffraction, 2009)'
_computing_data_reduction 'CrysAlis RED (Oxford  Diffraction, 2009)'
_computing_molecular_graphics 'ORTEP-3 (Farrugia (1997)'
_computing_publication_material 'SHELXL97 (Sheldrick, 2008) and PLATON (Spek, 2009)'
_computing_structure_refinement 'SHELXL97 (Sheldrick, 2008)'
_computing_structure_solution 'SHELXS97 (Sheldrick, 2008)'
_diffrn_ambient_temperature 293(2)
_diffrn_detector_area_resol_mean 15.9821
_diffrn_measured_fraction_theta_full 0.999
_diffrn_measured_fraction_theta_max 0.866
_diffrn_measurement_device_type 'Oxford Diffraction Xcalibur Eos'
_diffrn_measurement_method '\w scans'
_diffrn_radiation_monochromator graphite
_diffrn_radiation_source 'fine-focus sealed tube'
_diffrn_radiation_type MoK\a
_diffrn_radiation_wavelength 0.71073
_diffrn_reflns_av_R_equivalents 0.0449
_diffrn_reflns_av_sigmaI/netI 0.0608
_diffrn_reflns_limit_h_max 13
_diffrn_reflns_limit_h_min -14
_diffrn_reflns_limit_k_max 9
_diffrn_reflns_limit_k_min -10
_diffrn_reflns_limit_l_max 26
_diffrn_reflns_limit_l_min -25
_diffrn_reflns_number 9120
_diffrn_reflns_theta_full 25.00
_diffrn_reflns_theta_max 29.17
_diffrn_reflns_theta_min 2.91
_exptl_absorpt_coefficient_mu 1.390
_exptl_absorpt_correction_T_max 0.790
_exptl_absorpt_correction_T_min 0.699
_exptl_absorpt_correction_type multi-scan
_exptl_absorpt_process_details '(<i>CrysAlis PRO</i>; Oxford Diffraction, 2009)'
_exptl_crystal_colour Blue
_exptl_crystal_density_diffrn 1.602
_exptl_crystal_density_method 'not measured'
_exptl_crystal_description plate
_exptl_crystal_F_000 804
_exptl_crystal_size_max 0.25
_exptl_crystal_size_mid 0.23
_exptl_crystal_size_min 0.17
_refine_diff_density_max 0.965
_refine_diff_density_min -0.519
_refine_ls_extinction_method none
_refine_ls_goodness_of_fit_ref 1.048
_refine_ls_hydrogen_treatment mixed
_refine_ls_matrix_type full
_refine_ls_number_parameters 242
_refine_ls_number_reflns 3782
_refine_ls_number_restraints 6
_refine_ls_restrained_S_all 1.047
_refine_ls_R_factor_all 0.0746
_refine_ls_R_factor_gt 0.0485
_refine_ls_shift/su_max 0.000
_refine_ls_shift/su_mean 0.000
_refine_ls_structure_factor_coef Fsqd
_refine_ls_weighting_details 'calc w=1/[\s^2^(Fo^2^)+(0.0472P)^2^+0.4525P] where P=(Fo^2^+2Fc^2^)/3'
_refine_ls_weighting_scheme calc
_refine_ls_wR_factor_gt 0.1046
_refine_ls_wR_factor_ref 0.1193
_reflns_number_gt 2771
_reflns_number_total 3782
_reflns_threshold_expression I>2\s(I)
_cod_data_source_file bt5931.cif
_cod_data_source_block I
_cod_original_sg_symbol_H-M 'P 21/n'
_cod_database_code 2235363
_cod_database_fobs_code 2235363

loop_
_symmetry_equiv_pos_as_xyz
'x, y, z'
'-x+1/2, y+1/2, -z+1/2'
'-x, -y, -z'
'x-1/2, -y-1/2, z-1/2'

loop_
_atom_site_type_symbol
_atom_site_label
_atom_site_fract_x
_atom_site_fract_y
_atom_site_fract_z
_atom_site_U_iso_or_equiv
_atom_site_adp_type
_atom_site_calc_flag
_atom_site_refinement_flags
_atom_site_occupancy
_atom_site_symmetry_multiplicity
H H6A 0.8000(17) 0.941(4) 0.244(2) 0.084(16) Uiso d D 1 1
H H6B 0.863(3) 1.0935(14) 0.242(2) 0.078(17) Uiso d D 1 1
H H7A 0.0996(16) 0.899(6) 0.1481(16) 0.082(17) Uiso d D 1 1
H H7B -0.019(2) 0.932(5) 0.1575(13) 0.055(13) Uiso d D 1 1
H H3A 0.383(3) 0.381(4) 0.1980(18) 0.031(9) Uiso d . 1 1
H H3B 0.501(4) 0.415(5) 0.196(2) 0.070(15) Uiso d . 1 1
C C1 0.2610(3) 0.1725(5) 0.02465(17) 0.0410(8) Uani d . 1 1
H H1 0.2129 0.1261 0.0586 0.049 Uiso calc R 1 1
C C2 0.2030(3) 0.2200(5) -0.03429(18) 0.0466(9) Uani d . 1 1
H H2 0.1177 0.2057 -0.0403 0.056 Uiso calc R 1 1
C C3 0.2754(4) 0.2894(5) -0.08420(18) 0.0510(10) Uani d . 1 1
H H3 0.2390 0.3233 -0.1245 0.061 Uiso calc R 1 1
C C4 0.4011(4) 0.3084(5) -0.07414(16) 0.0419(8) Uani d . 1 1
H H4 0.4504 0.3555 -0.1074 0.050 Uiso calc R 1 1
C C5 0.4537(3) 0.2565(4) -0.01396(15) 0.0320(7) Uani d . 1 1
C C6 0.5883(3) 0.2680(4) 0.00209(14) 0.0307(7) Uani d . 1 1
C C7 0.6786(3) 0.3242(4) -0.04174(17) 0.0409(8) Uani d . 1 1
H H7 0.6562 0.3641 -0.0841 0.049 Uiso calc R 1 1
C C8 0.8013(4) 0.3203(5) -0.02201(19) 0.0497(10) Uani d . 1 1
H H8 0.8629 0.3568 -0.0509 0.060 Uiso calc R 1 1
C C9 0.8320(3) 0.2617(5) 0.04121(19) 0.0501(10) Uani d . 1 1
H H9 0.9147 0.2564 0.0553 0.060 Uiso calc R 1 1
C C10 0.7384(3) 0.2114(5) 0.08301(17) 0.0427(8) Uani d . 1 1
H H10 0.7593 0.1757 0.1261 0.051 Uiso calc R 1 1
C C11 0.3250(3) -0.0638(4) 0.21041(16) 0.0341(7) Uani d . 1 1
C C12 0.4265(3) -0.0215(6) 0.26271(17) 0.0460(9) Uani d . 1 1
H H12 0.4210 0.1077 0.2703 0.055 Uiso calc R 1 1
C C13 0.5590(3) -0.0537(5) 0.23662(17) 0.0365(8) Uani d . 1 1
C C14 0.4053(4) -0.1058(6) 0.32924(19) 0.0652(12) Uani d . 1 1
H H14A 0.3256 -0.0697 0.3454 0.098 Uiso calc R 1 1
H H14B 0.4692 -0.0679 0.3600 0.098 Uiso calc R 1 1
H H14C 0.4075 -0.2336 0.3249 0.098 Uiso calc R 1 1
N N1 0.3835(2) 0.1903(3) 0.03522(13) 0.0314(6) Uani d . 1 1
N N2 0.6195(2) 0.2117(4) 0.06441(13) 0.0316(6) Uani d . 1 1
O O1 0.3381(2) -0.0024(3) 0.15174(10) 0.0405(6) Uani d . 1 1
O O2 0.58911(19) 0.0276(3) 0.18425(11) 0.0406(6) Uani d . 1 1
O O3 0.4394(3) 0.3907(3) 0.17161(12) 0.0388(6) Uani d . 1 1
O O4 0.2303(2) -0.1436(4) 0.22666(13) 0.0523(7) Uani d . 1 1
O O5 0.6349(2) -0.1442(3) 0.26946(14) 0.0545(7) Uani d . 1 1
Cu Cu1 0.47703(3) 0.12714(5) 0.118940(18) 0.03071(14) Uani d . 1 1
O O6 0.8720(2) 0.9825(4) 0.24144(17) 0.0608(8) Uani d D 1 1
O O7 0.0314(3) 0.9009(6) 0.12845(16) 0.0828(11) Uani d D 1 1

loop_
_atom_site_aniso_label
_atom_site_aniso_U_11
_atom_site_aniso_U_22
_atom_site_aniso_U_33
_atom_site_aniso_U_12
_atom_site_aniso_U_13
_atom_site_aniso_U_23
C1 0.046(2) 0.045(2) 0.0325(18) -0.0036(17) -0.0021(16) 0.0004(16)
C2 0.045(2) 0.052(2) 0.042(2) 0.0005(18) -0.0119(17) -0.0050(18)
C3 0.064(3) 0.052(2) 0.036(2) 0.010(2) -0.0168(19) -0.0014(18)
C4 0.059(2) 0.0407(19) 0.0263(17) 0.0000(18) 0.0008(16) 0.0022(15)
C5 0.0464(18) 0.0261(16) 0.0236(15) 0.0001(14) 0.0023(14) -0.0029(13)
C6 0.0469(19) 0.0223(15) 0.0229(15) -0.0016(14) 0.0024(14) -0.0028(13)
C7 0.055(2) 0.0394(19) 0.0282(18) -0.0061(17) 0.0058(16) 0.0022(15)
C8 0.052(2) 0.054(2) 0.043(2) -0.0116(19) 0.0184(19) -0.0014(19)
C9 0.0398(19) 0.063(3) 0.048(2) -0.0080(19) 0.0047(17) 0.002(2)
C10 0.0431(19) 0.052(2) 0.0329(19) -0.0039(17) -0.0006(16) 0.0004(17)
C11 0.0293(16) 0.0436(19) 0.0294(17) 0.0002(14) 0.0034(13) 0.0054(15)
C12 0.0388(19) 0.065(2) 0.0337(19) -0.0006(18) 0.0018(16) 0.0082(18)
C13 0.0286(16) 0.0427(19) 0.0381(19) -0.0020(15) -0.0024(14) 0.0028(16)
C14 0.047(2) 0.109(4) 0.039(2) 0.006(2) 0.0061(19) 0.004(2)
N1 0.0349(14) 0.0313(13) 0.0280(14) -0.0010(12) -0.0007(12) -0.0020(12)
N2 0.0322(13) 0.0357(15) 0.0271(14) -0.0014(12) 0.0021(11) 0.0000(12)
O1 0.0350(12) 0.0594(15) 0.0270(12) -0.0117(11) -0.0024(10) 0.0077(11)
O2 0.0300(11) 0.0548(15) 0.0372(13) 0.0014(11) 0.0044(10) 0.0168(12)
O3 0.0406(14) 0.0477(15) 0.0283(13) 0.0007(12) 0.0040(12) -0.0040(11)
O4 0.0416(14) 0.0750(19) 0.0404(15) -0.0188(13) 0.0052(12) 0.0123(13)
O5 0.0387(13) 0.0645(17) 0.0599(18) 0.0040(12) -0.0082(13) 0.0288(14)
Cu1 0.0315(2) 0.0373(3) 0.0233(2) -0.00150(17) 0.00136(15) 0.00288(16)
O6 0.0354(15) 0.061(2) 0.085(2) 0.0009(14) -0.0080(15) 0.0136(18)
O7 0.060(2) 0.132(3) 0.056(2) 0.017(2) -0.0158(18) -0.026(2)

loop_
_atom_type_symbol
_atom_type_description
_atom_type_scat_dispersion_real
_atom_type_scat_dispersion_imag
_atom_type_scat_source
C C 0.0033 0.0016 'International Tables Vol C Tables 4.2.6.8 and 6.1.1.4'
H H 0.0000 0.0000 'International Tables Vol C Tables 4.2.6.8 and 6.1.1.4'
N N 0.0061 0.0033 'International Tables Vol C Tables 4.2.6.8 and 6.1.1.4'
O O 0.0106 0.0060 'International Tables Vol C Tables 4.2.6.8 and 6.1.1.4'
Cu Cu 0.3201 1.2651 'International Tables Vol C Tables 4.2.6.8 and 6.1.1.4'

loop_
_geom_angle_atom_site_label_1
_geom_angle_atom_site_label_2
_geom_angle_atom_site_label_3
_geom_angle
N1 C1 C2 122.9(3)
N1 C1 H1 118.6
C2 C1 H1 118.6
C1 C2 C3 118.0(3)
C1 C2 H2 121.0
C3 C2 H2 121.0
C4 C3 C2 119.9(3)
C4 C3 H3 120.1
C2 C3 H3 120.1
C3 C4 C5 119.3(3)
C3 C4 H4 120.4
C5 C4 H4 120.4
N1 C5 C4 121.2(3)
N1 C5 C6 114.8(3)
C4 C5 C6 124.0(3)
N2 C6 C7 121.0(3)
N2 C6 C5 114.1(3)
C7 C6 C5 124.8(3)
C8 C7 C6 119.3(3)
C8 C7 H7 120.3
C6 C7 H7 120.3
C7 C8 C9 119.2(3)
C7 C8 H8 120.4
C9 C8 H8 120.4
C10 C9 C8 118.9(4)
C10 C9 H9 120.6
C8 C9 H9 120.6
N2 C10 C9 122.7(3)
N2 C10 H10 118.7
C9 C10 H10 118.7
O4 C11 O1 121.7(3)
O4 C11 C12 120.1(3)
O1 C11 C12 118.1(3)
C14 C12 C11 114.0(3)
C14 C12 C13 113.1(3)
C11 C12 C13 112.7(3)
C14 C12 H12 105.3
C11 C12 H12 105.3
C13 C12 H12 105.3
O5 C13 O2 122.0(3)
O5 C13 C12 120.4(3)
O2 C13 C12 117.3(3)
C12 C14 H14A 109.5
C12 C14 H14B 109.5
H14A C14 H14B 109.5
C12 C14 H14C 109.5
H14A C14 H14C 109.5
H14B C14 H14C 109.5
C1 N1 C5 118.8(3)
C1 N1 Cu1 126.2(2)
C5 N1 Cu1 115.0(2)
C10 N2 C6 118.9(3)
C10 N2 Cu1 126.1(2)
C6 N2 Cu1 115.0(2)
C11 O1 Cu1 126.9(2)
C13 O2 Cu1 126.2(2)
Cu1 O3 H3A 112(2)
Cu1 O3 H3B 108(3)
H3A O3 H3B 103(4)
O1 Cu1 O2 93.10(9)
O1 Cu1 N2 163.97(10)
O2 Cu1 N2 91.09(10)
O1 Cu1 N1 91.37(10)
O2 Cu1 N1 165.47(10)
N2 Cu1 N1 81.04(10)
O1 Cu1 O3 97.61(10)
O2 Cu1 O3 97.57(10)
N2 Cu1 O3 97.17(10)
N1 Cu1 O3 95.52(10)
H6A O6 H6B 105.1(16)
H7A O7 H7B 104.6(16)

loop_
_geom_bond_atom_site_label_1
_geom_bond_atom_site_label_2
_geom_bond_distance
C1 N1 1.338(4)
C1 C2 1.377(5)
C1 H1 0.9300
C2 C3 1.381(5)
C2 H2 0.9300
C3 C4 1.372(5)
C3 H3 0.9300
C4 C5 1.383(4)
C4 H4 0.9300
C5 N1 1.348(4)
C5 C6 1.481(4)
C6 N2 1.359(4)
C6 C7 1.387(4)
C7 C8 1.373(5)
C7 H7 0.9300
C8 C9 1.379(5)
C8 H8 0.9300
C9 C10 1.374(5)
C9 H9 0.9300
C10 N2 1.328(4)
C10 H10 0.9300
C11 O4 1.229(4)
C11 O1 1.276(4)
C11 C12 1.537(5)
C12 C14 1.499(5)
C12 C13 1.545(4)
C12 H12 0.9800
C13 O5 1.242(4)
C13 O2 1.263(4)
C14 H14A 0.9600
C14 H14B 0.9600
C14 H14C 0.9600
N1 Cu1 2.004(3)
N2 Cu1 2.001(2)
O1 Cu1 1.907(2)
O2 Cu1 1.919(2)
O3 Cu1 2.276(2)
O3 H3A 0.82(3)
O3 H3B 0.85(5)
O6 H6A 0.836(10)
O6 H6B 0.835(10)
O7 H7A 0.829(10)
O7 H7B 0.839(10)

loop_
_geom_hbond_atom_site_label_D
_geom_hbond_atom_site_label_H
_geom_hbond_atom_site_label_A
_geom_hbond_site_symmetry_A
_geom_hbond_distance_DH
_geom_hbond_distance_HA
_geom_hbond_distance_DA
_geom_hbond_angle_DHA
C4 H4 O3 3_665 0.93 2.59 3.457(4) 155.0
O3 H3A O4 2_555 0.82(3) 1.97(4) 2.775(3) 170(3)
O3 H3B O6 2_645 0.85(5) 1.90(5) 2.744(4) 173(4)
O6 H6A O5 1_565 0.84(2) 1.96(2) 2.787(3) 168(4)
O6 H6B O5 2_665 0.835(10) 1.974(12) 2.800(4) 170(4)
O7 H7A O4 1_565 0.829(10) 2.121(19) 2.907(4) 158(4)
O7 H7B O6 1_455 0.839(10) 2.102(13) 2.932(5) 170(4)
C2 H2 O7 3_565 0.93 2.50 3.256(5) 138.5
C12 H12 O4 2_555 0.98 2.47 3.300(5) 141.9

loop_
_geom_torsion_atom_site_label_1
_geom_torsion_atom_site_label_2
_geom_torsion_atom_site_label_3
_geom_torsion_atom_site_label_4
_geom_torsion
N1 C1 C2 C3 -0.3(5)
C1 C2 C3 C4 0.3(6)
C2 C3 C4 C5 0.3(6)
C3 C4 C5 N1 -0.9(5)
C3 C4 C5 C6 179.0(3)
N1 C5 C6 N2 -0.8(4)
C4 C5 C6 N2 179.3(3)
N1 C5 C6 C7 177.0(3)
C4 C5 C6 C7 -3.0(5)
N2 C6 C7 C8 0.9(5)
C5 C6 C7 C8 -176.7(3)
C6 C7 C8 C9 -0.4(5)
C7 C8 C9 C10 -1.0(6)
C8 C9 C10 N2 2.1(6)
O4 C11 C12 C14 7.4(5)
O1 C11 C12 C14 -177.6(3)
O4 C11 C12 C13 138.1(3)
O1 C11 C12 C13 -47.0(4)
C14 C12 C13 O5 1.2(5)
C11 C12 C13 O5 -129.9(4)
C14 C12 C13 O2 -172.9(3)
C11 C12 C13 O2 56.0(4)
C2 C1 N1 C5 -0.4(5)
C2 C1 N1 Cu1 179.6(3)
C4 C5 N1 C1 1.0(5)
C6 C5 N1 C1 -178.9(3)
C4 C5 N1 Cu1 -179.0(2)
C6 C5 N1 Cu1 1.1(3)
C9 C10 N2 C6 -1.6(5)
C9 C10 N2 Cu1 176.0(3)
C7 C6 N2 C10 0.1(5)
C5 C6 N2 C10 178.0(3)
C7 C6 N2 Cu1 -177.7(2)
C5 C6 N2 Cu1 0.1(3)
O4 C11 O1 Cu1 178.9(2)
C12 C11 O1 Cu1 4.1(4)
O5 C13 O2 Cu1 165.5(3)
C12 C13 O2 Cu1 -20.5(4)
C11 O1 Cu1 O2 24.3(3)
C11 O1 Cu1 N2 129.2(4)
C11 O1 Cu1 N1 -169.5(3)
C11 O1 Cu1 O3 -73.8(3)
C13 O2 Cu1 O1 -15.2(3)
C13 O2 Cu1 N2 -179.7(3)
C13 O2 Cu1 N1 -122.9(4)
C13 O2 Cu1 O3 82.9(3)
C10 N2 Cu1 O1 -114.8(4)
C6 N2 Cu1 O1 62.9(5)
C10 N2 Cu1 O2 -9.6(3)
C6 N2 Cu1 O2 168.1(2)
C10 N2 Cu1 N1 -177.3(3)
C6 N2 Cu1 N1 0.4(2)
C10 N2 Cu1 O3 88.2(3)
C6 N2 Cu1 O3 -94.1(2)
C1 N1 Cu1 O1 13.4(3)
C5 N1 Cu1 O1 -166.6(2)
C1 N1 Cu1 O2 121.4(4)
C5 N1 Cu1 O2 -58.7(5)
C1 N1 Cu1 N2 179.2(3)
C5 N1 Cu1 N2 -0.8(2)
C1 N1 Cu1 O3 -84.4(3)
C5 N1 Cu1 O3 95.6(2)
